data_4032517
loop_
_publ_author_name
'Kennington, Stuart C. D.'
'Ferr\'e, M\`onica'
'Romo, Juan M.'
'Romea, Pedro'
'Urp\'i, F\`elix'
'Font-Bardia, Merc\`e'

_publ_section_title
;
 Diastereoselective and Catalytic \a-Alkylation of Chiral N-Acyl
 Thiazolidinethiones with Stable Carbocationic Salts.
;
_journal_name_full 'The Journal of organic chemistry'
_journal_paper_doi 10.1021/acs.joc.7b00657
_journal_year 2017
_chemical_absolute_configuration rm
_chemical_formula_moiety 'C18 H25 N O S2'
_chemical_formula_sum 'C18 H25 N O S2'
_chemical_formula_weight 335.51
_chemical_name_systematic
;
 ?
;
_space_group_crystal_system orthorhombic
_space_group_IT_number 19
_space_group_name_Hall 'P 2ac 2ab'
_space_group_name_H-M_alt 'P 21 21 21'
_symmetry_space_group_name_Hall 'P 2ac 2ab'
_symmetry_space_group_name_H-M 'P 21 21 21'
_atom_sites_solution_hydrogens geom
_audit_creation_method SHELXL-97
_cell_angle_alpha 90
_cell_angle_beta 90
_cell_angle_gamma 90
_cell_formula_units_Z 4
_cell_length_a 8.7462(2)
_cell_length_b 12.0379(3)
_cell_length_c 17.0407(5)
_cell_measurement_reflns_used 9823
_cell_measurement_temperature 293(2)
_cell_measurement_theta_max 30.50
_cell_measurement_theta_min 2.39
_cell_volume 1794.15(8)
_computing_cell_refinement 'Bruker SAINT'
_computing_data_collection 'Bruker APEX2'
_computing_data_reduction 'Bruker SAINT'
_computing_molecular_graphics 'Bruker SHELXTL'
_computing_publication_material 'Bruker SHELXTL'
_computing_structure_refinement 'SHELXL-2014 (Sheldrick 2014)'
_computing_structure_solution 'SHELXS-97 (Sheldrick 2008)'
_diffrn_ambient_temperature 293(2)
_diffrn_measured_fraction_theta_full 0.993
_diffrn_measured_fraction_theta_max 0.993
_diffrn_measurement_device_type 'D8 Venture'
_diffrn_measurement_method '\f and \w scans'
_diffrn_radiation_type MoK\a
_diffrn_radiation_wavelength 0.71073
_diffrn_reflns_av_R_equivalents 0.1678
_diffrn_reflns_av_unetI/netI 0.1007
_diffrn_reflns_Laue_measured_fraction_full 0.993
_diffrn_reflns_Laue_measured_fraction_max 0.993
_diffrn_reflns_limit_h_max 10
_diffrn_reflns_limit_h_min -12
_diffrn_reflns_limit_k_max 17
_diffrn_reflns_limit_k_min -14
_diffrn_reflns_limit_l_max 20
_diffrn_reflns_limit_l_min -24
_diffrn_reflns_number 15698
_diffrn_reflns_point_group_measured_fraction_full 0.994
_diffrn_reflns_point_group_measured_fraction_max 0.993
_diffrn_reflns_theta_full 25.242
_diffrn_reflns_theta_max 30.530
_diffrn_reflns_theta_min 2.390
_diffrn_source microfocus
_exptl_absorpt_coefficient_mu 0.298
_exptl_absorpt_correction_T_max 0.7461
_exptl_absorpt_correction_T_min 0.6372
_exptl_absorpt_correction_type multi-scan
_exptl_absorpt_process_details sadabs
_exptl_crystal_colour yellow
_exptl_crystal_density_diffrn 1.242
_exptl_crystal_description prism
_exptl_crystal_F_000 720
_exptl_crystal_size_max 0.768
_exptl_crystal_size_mid 0.212
_exptl_crystal_size_min 0.126
_refine_diff_density_max 0.779
_refine_diff_density_min -0.732
_refine_diff_density_rms 0.099
_refine_ls_abs_structure_details
;
 Refined as an inversion twin.
;
_refine_ls_abs_structure_Flack -0.09(11)
_refine_ls_extinction_method none
_refine_ls_goodness_of_fit_ref 1.039
_refine_ls_hydrogen_treatment constr
_refine_ls_matrix_type full
_refine_ls_number_parameters 204
_refine_ls_number_reflns 5442
_refine_ls_number_restraints 0
_refine_ls_restrained_S_all 1.039
_refine_ls_R_factor_all 0.0677
_refine_ls_R_factor_gt 0.0638
_refine_ls_shift/su_max 0.000
_refine_ls_shift/su_mean 0.000
_refine_ls_structure_factor_coef Fsqd
_refine_ls_weighting_details
;
 w=1/[\s^2^(Fo^2^)+(0.0876P)^2^+0.4064P]
 where P=(Fo^2^+2Fc^2^)/3
;
_refine_ls_weighting_scheme calc
_refine_ls_wR_factor_gt 0.1529
_refine_ls_wR_factor_ref 0.1570
_reflns_Friedel_coverage 0.771
_reflns_Friedel_fraction_full 0.996
_reflns_Friedel_fraction_max 0.993
_reflns_number_gt 5040
_reflns_number_total 5442
_reflns_threshold_expression 'I > 2\s(I)'
_cod_data_source_file jo7b00657_si_002.cif
_cod_data_source_block mo_O31UB133_0ma_a1
_cod_database_code 4032517
_shelx_space_group_comment
;
The symmetry employed for this shelxl refinement is uniquely defined
by the following loop, which should always be used as a source of
symmetry information in preference to the above space-group names.
They are only intended as comments.
;

loop_
_space_group_symop_operation_xyz
'x, y, z'
'-x+1/2, -y, z+1/2'
'x+1/2, -y+1/2, -z'
'-x, y+1/2, -z+1/2'

loop_
_atom_site_label
_atom_site_type_symbol
_atom_site_fract_x
_atom_site_fract_y
_atom_site_fract_z
_atom_site_U_iso_or_equiv
_atom_site_adp_type
_atom_site_occupancy
_atom_site_site_symmetry_order
_atom_site_calc_flag
_atom_site_refinement_flags_posn
_atom_site_refinement_flags_adp
S1 S 0.33214(8) 0.31682(6) 0.39507(5) 0.02131(18) Uani 1 1 d . .
S2 S 0.66154(8) 0.32545(6) 0.36621(5) 0.02079(18) Uani 1 1 d . .
O1 O 0.4603(2) -0.03459(18) 0.31527(13) 0.0206(4) Uani 1 1 d . .
N1 N 0.5105(3) 0.14704(18) 0.33717(14) 0.0136(4) Uani 1 1 d . .
C1 C 0.4898(3) 0.2538(2) 0.36648(18) 0.0152(5) Uani 1 1 d . .
C2 C 0.7693(3) 0.2076(2) 0.3299(2) 0.0197(5) Uani 1 1 d . .
H2A H 0.8498 0.2314 0.2946 0.024 Uiso 1 1 calc R U
H2B H 0.8145 0.1660 0.3728 0.024 Uiso 1 1 calc R U
C3 C 0.6495(3) 0.1379(2) 0.28665(16) 0.0147(5) Uani 1 1 d . .
H3 H 0.6831 0.0603 0.2848 0.018 Uiso 1 1 calc R U
C4 C 0.6185(3) 0.1796(2) 0.20260(17) 0.0166(5) Uani 1 1 d . .
H4 H 0.6132 0.2609 0.2036 0.020 Uiso 1 1 calc R U
C5 C 0.7517(3) 0.1451(3) 0.14955(19) 0.0223(6) Uani 1 1 d . .
H5A H 0.7516 0.0658 0.1434 0.033 Uiso 1 1 calc R U
H5B H 0.8464 0.1681 0.1729 0.033 Uiso 1 1 calc R U
H5C H 0.7405 0.1796 0.0991 0.033 Uiso 1 1 calc R U
C6 C 0.4688(3) 0.1349(3) 0.16891(19) 0.0236(6) Uani 1 1 d . .
H6A H 0.4702 0.0551 0.1701 0.035 Uiso 1 1 calc R U
H6B H 0.4575 0.1597 0.1157 0.035 Uiso 1 1 calc R U
H6C H 0.3847 0.1616 0.1997 0.035 Uiso 1 1 calc R U
C7 C 0.4264(3) 0.0484(2) 0.35185(16) 0.0142(5) Uani 1 1 d . .
C8 C 0.3064(3) 0.0456(2) 0.41628(15) 0.0131(4) Uani 1 1 d . .
H8 H 0.2740 0.1221 0.4267 0.016 Uiso 1 1 calc R U
C9 C 0.1674(3) -0.0195(2) 0.38671(15) 0.0140(4) Uani 1 1 d . .
H9 H 0.1951 -0.0981 0.3820 0.017 Uiso 1 1 calc R U
C10 C 0.0339(3) -0.0088(3) 0.44215(17) 0.0187(5) Uani 1 1 d . .
H10 H 0.0394 0.0425 0.4828 0.022 Uiso 1 1 calc R U
C11 C -0.0936(3) -0.0713(3) 0.4347(2) 0.0254(6) Uani 1 1 d . .
H11 H -0.1662 -0.0665 0.4745 0.030 Uiso 1 1 calc R U
C12 C -0.1262(4) -0.1448(3) 0.3701(3) 0.0327(8) Uani 1 1 d . .
H12 H -0.1824 -0.2085 0.3810 0.039 Uiso 1 1 calc R U
C13 C -0.0819(4) -0.1289(3) 0.2953(2) 0.0333(8) Uani 1 1 d . .
H13 H -0.1101 -0.1825 0.2588 0.040 Uiso 1 1 calc R U
C14 C 0.0055(4) -0.0355(3) 0.2672(2) 0.0290(7) Uani 1 1 d . .
H14 H -0.0121 -0.0127 0.2158 0.035 Uiso 1 1 calc R U
C15 C 0.1102(3) 0.0215(3) 0.30850(17) 0.0216(6) Uani 1 1 d . .
H15 H 0.1483 0.0877 0.2883 0.026 Uiso 1 1 calc R U
C16 C 0.3762(3) -0.0022(3) 0.49288(17) 0.0169(5) Uani 1 1 d . .
H16 H 0.2936 -0.0046 0.5317 0.020 Uiso 1 1 calc R U
C17 C 0.4993(4) 0.0754(3) 0.52589(19) 0.0231(6) Uani 1 1 d . .
H17A H 0.5248 0.0528 0.5783 0.035 Uiso 1 1 calc R U
H17B H 0.4612 0.1502 0.5266 0.035 Uiso 1 1 calc R U
H17C H 0.5888 0.0717 0.4934 0.035 Uiso 1 1 calc R U
C18 C 0.4381(4) -0.1207(3) 0.4854(2) 0.0284(7) Uani 1 1 d . .
H18A H 0.4733 -0.1459 0.5358 0.043 Uiso 1 1 calc R U
H18B H 0.5215 -0.1216 0.4488 0.043 Uiso 1 1 calc R U
H18C H 0.3583 -0.1689 0.4671 0.043 Uiso 1 1 calc R U

loop_
_atom_site_aniso_label
_atom_site_aniso_U_11
_atom_site_aniso_U_22
_atom_site_aniso_U_33
_atom_site_aniso_U_23
_atom_site_aniso_U_13
_atom_site_aniso_U_12
S1 0.0185(3) 0.0178(3) 0.0276(4) -0.0033(3) 0.0053(3) 0.0051(3)
S2 0.0177(3) 0.0193(3) 0.0254(4) -0.0052(3) 0.0010(3) -0.0027(3)
O1 0.0207(10) 0.0170(9) 0.0240(11) -0.0044(8) 0.0088(8) -0.0007(7)
N1 0.0120(9) 0.0150(9) 0.0137(10) 0.0003(8) 0.0037(8) 0.0018(8)
C1 0.0142(11) 0.0165(10) 0.0150(12) -0.0009(9) 0.0018(9) 0.0015(9)
C2 0.0130(11) 0.0211(12) 0.0250(15) -0.0014(10) 0.0015(10) 0.0002(9)
C3 0.0111(10) 0.0163(10) 0.0167(12) -0.0003(9) 0.0044(9) 0.0025(9)
C4 0.0172(11) 0.0162(11) 0.0163(12) 0.0022(9) 0.0049(9) 0.0028(9)
C5 0.0213(13) 0.0269(14) 0.0188(14) 0.0011(10) 0.0082(11) 0.0029(11)
C6 0.0199(13) 0.0343(15) 0.0166(13) 0.0026(12) -0.0004(11) 0.0008(12)
C7 0.0122(10) 0.0163(11) 0.0142(11) 0.0003(9) 0.0029(9) 0.0012(9)
C8 0.0095(10) 0.0182(11) 0.0115(10) -0.0014(8) 0.0012(8) 0.0008(8)
C9 0.0114(10) 0.0186(11) 0.0121(10) -0.0018(8) -0.0013(9) 0.0016(9)
C10 0.0123(11) 0.0303(14) 0.0134(12) 0.0018(10) -0.0003(9) 0.0001(10)
C11 0.0121(11) 0.0388(17) 0.0252(15) 0.0070(13) -0.0027(11) -0.0032(12)
C12 0.0171(13) 0.0328(16) 0.048(2) -0.0025(15) -0.0148(14) -0.0015(12)
C13 0.0196(13) 0.0414(19) 0.039(2) -0.0163(16) -0.0176(14) 0.0087(14)
C14 0.0211(13) 0.0514(19) 0.0147(14) -0.0069(13) -0.0085(11) 0.0142(14)
C15 0.0159(12) 0.0350(16) 0.0139(13) 0.0030(11) 0.0009(10) 0.0064(11)
C16 0.0131(11) 0.0263(12) 0.0114(11) 0.0017(10) -0.0020(9) -0.0023(9)
C17 0.0192(12) 0.0337(15) 0.0165(13) -0.0007(11) -0.0065(10) -0.0060(12)
C18 0.0291(15) 0.0294(15) 0.0268(16) 0.0015(12) -0.0132(13) 0.0031(12)

loop_
_atom_type_symbol
_atom_type_description
_atom_type_scat_dispersion_real
_atom_type_scat_dispersion_imag
_atom_type_scat_source
C C 0.0033 0.0016 'International Tables Vol C Tables 4.2.6.8 and 6.1.1.4'
H H 0.0000 0.0000 'International Tables Vol C Tables 4.2.6.8 and 6.1.1.4'
N N 0.0061 0.0033 'International Tables Vol C Tables 4.2.6.8 and 6.1.1.4'
O O 0.0106 0.0060 'International Tables Vol C Tables 4.2.6.8 and 6.1.1.4'
S S 0.1246 0.1234 'International Tables Vol C Tables 4.2.6.8 and 6.1.1.4'

loop_
_geom_angle_atom_site_label_1
_geom_angle_atom_site_label_2
_geom_angle_atom_site_label_3
_geom_angle
C1 S2 C2 93.59(13)
C1 N1 C7 130.0(2)
C1 N1 C3 112.4(2)
C7 N1 C3 117.5(2)
N1 C1 S1 129.8(2)
N1 C1 S2 110.25(19)
S1 C1 S2 119.85(16)
C3 C2 S2 103.71(18)
C3 C2 H2A 111.0
S2 C2 H2A 111.0
C3 C2 H2B 111.0
S2 C2 H2B 111.0
H2A C2 H2B 109.0
N1 C3 C2 103.8(2)
N1 C3 C4 111.6(2)
C2 C3 C4 112.9(2)
N1 C3 H3 109.4
C2 C3 H3 109.4
C4 C3 H3 109.4
C6 C4 C5 109.5(2)
C6 C4 C3 112.7(2)
C5 C4 C3 109.0(2)
C6 C4 H4 108.5
C5 C4 H4 108.5
C3 C4 H4 108.5
C4 C5 H5A 109.5
C4 C5 H5B 109.5
H5A C5 H5B 109.5
C4 C5 H5C 109.5
H5A C5 H5C 109.5
H5B C5 H5C 109.5
C4 C6 H6A 109.5
C4 C6 H6B 109.5
H6A C6 H6B 109.5
C4 C6 H6C 109.5
H6A C6 H6C 109.5
H6B C6 H6C 109.5
O1 C7 N1 118.1(2)
O1 C7 C8 121.4(2)
N1 C7 C8 120.3(2)
C7 C8 C9 108.8(2)
C7 C8 C16 110.1(2)
C9 C8 C16 113.5(2)
C7 C8 H8 108.1
C9 C8 H8 108.1
C16 C8 H8 108.1
C15 C9 C10 105.6(2)
C15 C9 C8 112.8(2)
C10 C9 C8 111.4(2)
C15 C9 H9 109.0
C10 C9 H9 109.0
C8 C9 H9 109.0
C11 C10 C9 122.2(3)
C11 C10 H10 118.9
C9 C10 H10 118.9
C10 C11 C12 125.2(3)
C10 C11 H11 117.4
C12 C11 H11 117.4
C13 C12 C11 125.4(4)
C13 C12 H12 117.3
C11 C12 H12 117.3
C12 C13 C14 125.3(3)
C12 C13 H13 117.3
C14 C13 H13 117.3
C15 C14 C13 125.9(3)
C15 C14 H14 117.1
C13 C14 H14 117.1
C14 C15 C9 121.5(3)
C14 C15 H15 119.2
C9 C15 H15 119.2
C18 C16 C17 110.5(2)
C18 C16 C8 114.5(2)
C17 C16 C8 111.0(2)
C18 C16 H16 106.8
C17 C16 H16 106.8
C8 C16 H16 106.8
C16 C17 H17A 109.5
C16 C17 H17B 109.5
H17A C17 H17B 109.5
C16 C17 H17C 109.5
H17A C17 H17C 109.5
H17B C17 H17C 109.5
C16 C18 H18A 109.5
C16 C18 H18B 109.5
H18A C18 H18B 109.5
C16 C18 H18C 109.5
H18A C18 H18C 109.5
H18B C18 H18C 109.5

loop_
_geom_bond_atom_site_label_1
_geom_bond_atom_site_label_2
_geom_bond_distance
S1 C1 1.647(3)
S2 C1 1.732(3)
S2 C2 1.812(3)
O1 C7 1.214(3)
N1 C1 1.391(3)
N1 C7 1.419(3)
N1 C3 1.494(3)
C2 C3 1.532(4)
C2 H2A 0.9700
C2 H2B 0.9700
C3 C4 1.542(4)
C3 H3 0.9800
C4 C6 1.527(4)
C4 C5 1.532(4)
C4 H4 0.9800
C5 H5A 0.9600
C5 H5B 0.9600
C5 H5C 0.9600
C6 H6A 0.9600
C6 H6B 0.9600
C6 H6C 0.9600
C7 C8 1.519(3)
C8 C9 1.532(3)
C8 C16 1.552(4)
C8 H8 0.9800
C9 C15 1.506(4)
C9 C10 1.508(4)
C9 H9 0.9800
C10 C11 1.351(4)
C10 H10 0.9300
C11 C12 1.440(5)
C11 H11 0.9300
C12 C13 1.346(6)
C12 H12 0.9300
C13 C14 1.441(6)
C13 H13 0.9300
C14 C15 1.344(5)
C14 H14 0.9300
C15 H15 0.9300
C16 C18 1.531(5)
C16 C17 1.532(4)
C16 H16 0.9800
C17 H17A 0.9600
C17 H17B 0.9600
C17 H17C 0.9600
C18 H18A 0.9600
C18 H18B 0.9600
C18 H18C 0.9600

loop_
_geom_torsion_atom_site_label_1
_geom_torsion_atom_site_label_2
_geom_torsion_atom_site_label_3
_geom_torsion_atom_site_label_4
_geom_torsion
C7 N1 C1 S1 -29.4(5)
C3 N1 C1 S1 154.6(2)
C7 N1 C1 S2 153.6(2)
C3 N1 C1 S2 -22.3(3)
C2 S2 C1 N1 -2.6(2)
C2 S2 C1 S1 -179.9(2)
C1 S2 C2 C3 24.9(2)
C1 N1 C3 C2 40.7(3)
C7 N1 C3 C2 -135.8(2)
C1 N1 C3 C4 -81.3(3)
C7 N1 C3 C4 102.2(3)
S2 C2 C3 N1 -38.9(2)
S2 C2 C3 C4 82.2(2)
N1 C3 C4 C6 -45.9(3)
C2 C3 C4 C6 -162.4(2)
N1 C3 C4 C5 -167.7(2)
C2 C3 C4 C5 75.7(3)
C1 N1 C7 O1 175.4(3)
C3 N1 C7 O1 -8.9(4)
C1 N1 C7 C8 -9.4(4)
C3 N1 C7 C8 166.3(2)
O1 C7 C8 C9 -45.7(3)
N1 C7 C8 C9 139.2(2)
O1 C7 C8 C16 79.3(3)
N1 C7 C8 C16 -95.8(3)
C7 C8 C9 C15 -51.6(3)
C16 C8 C9 C15 -174.6(2)
C7 C8 C9 C10 -170.2(2)
C16 C8 C9 C10 66.8(3)
C15 C9 C10 C11 67.0(4)
C8 C9 C10 C11 -170.2(3)
C9 C10 C11 C12 -7.3(5)
C10 C11 C12 C13 -32.5(6)
C11 C12 C13 C14 0.0(6)
C12 C13 C14 C15 31.0(5)
C13 C14 C15 C9 10.6(5)
C10 C9 C15 C14 -68.8(4)
C8 C9 C15 C14 169.3(3)
C7 C8 C16 C18 -60.0(3)
C9 C8 C16 C18 62.2(3)
C7 C8 C16 C17 66.0(3)
C9 C8 C16 C17 -171.8(2)
